data_4069833
loop_
_publ_author_name
'Jung, Lin-Ying'
'Tsai, Shih-Hung'
'Hong, Fung-E'

_publ_section_title
;
 Application of Tautomerism of Ferrocenyl Secondary Phosphine Oxides in
 Suzuki&#x2212;Miyaura Cross-Coupling Reactions
;
_journal_issue 20
_journal_name_full Organometallics
_journal_page_first 6044
_journal_paper_doi 10.1021/om900435y
_journal_volume 28
_journal_year 2009
_chemical_formula_moiety 'C30 H40 Fe2 O4 P2 Pd'
_chemical_formula_sum 'C30 H40 Fe2 O4 P2 Pd'
_chemical_formula_weight 744.66
_chemical_name_systematic
; 
 ? 
;
_space_group_IT_number 2
_symmetry_cell_setting triclinic
_symmetry_space_group_name_Hall '-P 1'
_symmetry_space_group_name_H-M 'P -1'
_atom_sites_solution_hydrogens geom
_atom_sites_solution_primary direct
_atom_sites_solution_secondary difmap
_audit_creation_method SHELXL-97
_cell_angle_alpha 96.204(2)
_cell_angle_beta 94.089(2)
_cell_angle_gamma 91.695(2)
_cell_formula_units_Z 2
_cell_length_a 9.1244(12)
_cell_length_b 10.3835(13)
_cell_length_c 16.218(2)
_cell_measurement_reflns_used 4280
_cell_measurement_temperature 298(2)
_cell_measurement_theta_max 26.002
_cell_measurement_theta_min 2.240
_cell_volume 1522.6(3)
_computing_cell_refinement 'Bruker SMART'
_computing_data_collection 'Bruker SMART'
_computing_data_reduction 'Bruker SHELXTL'
_computing_molecular_graphics 'Bruker SHELXTL'
_computing_publication_material 'Bruker SHELXTL'
_computing_structure_refinement 'SHELXL-97 (Sheldrick, 1997)'
_computing_structure_solution 'SHELXS-97 (Sheldrick, 1990)'
_diffrn_ambient_temperature 298(2)
_diffrn_measured_fraction_theta_full 0.985
_diffrn_measured_fraction_theta_max 0.985
_diffrn_measurement_device_type 'CCD area detector'
_diffrn_measurement_method 'phi and omega scans'
_diffrn_radiation_monochromator graphite
_diffrn_radiation_source 'fine-focus sealed tube'
_diffrn_radiation_type MoK\a
_diffrn_radiation_wavelength 0.71073
_diffrn_reflns_av_R_equivalents 0.0238
_diffrn_reflns_av_sigmaI/netI 0.0398
_diffrn_reflns_limit_h_max 11
_diffrn_reflns_limit_h_min -10
_diffrn_reflns_limit_k_max 12
_diffrn_reflns_limit_k_min -7
_diffrn_reflns_limit_l_max 20
_diffrn_reflns_limit_l_min -18
_diffrn_reflns_number 8744
_diffrn_reflns_theta_full 26.06
_diffrn_reflns_theta_max 26.06
_diffrn_reflns_theta_min 1.27
_exptl_absorpt_coefficient_mu 1.663
_exptl_absorpt_correction_T_max 0.7111
_exptl_absorpt_correction_T_min 0.6813
_exptl_absorpt_correction_type empirical
_exptl_absorpt_process_details empirical
_exptl_crystal_colour orange
_exptl_crystal_density_diffrn 1.624
_exptl_crystal_density_method 'not measured'
_exptl_crystal_description parallelepiped
_exptl_crystal_F_000 760
_exptl_crystal_size_max 0.25
_exptl_crystal_size_mid 0.25
_exptl_crystal_size_min 0.22
_refine_diff_density_max 1.447
_refine_diff_density_min -0.733
_refine_diff_density_rms 0.114
_refine_ls_extinction_method none
_refine_ls_goodness_of_fit_ref 1.016
_refine_ls_hydrogen_treatment constr
_refine_ls_matrix_type full
_refine_ls_number_parameters 352
_refine_ls_number_reflns 5939
_refine_ls_number_restraints 0
_refine_ls_restrained_S_all 1.016
_refine_ls_R_factor_all 0.0545
_refine_ls_R_factor_gt 0.0407
_refine_ls_shift/su_max 0.008
_refine_ls_shift/su_mean 0.001
_refine_ls_structure_factor_coef Fsqd
_refine_ls_weighting_details 'calc w=1/[\s^2^(Fo^2^)+(0.0750P)^2^+0.0000P] where P=(Fo^2^+2Fc^2^)/3'
_refine_ls_weighting_scheme calc
_refine_ls_wR_factor_gt 0.1044
_refine_ls_wR_factor_ref 0.1170
_reflns_number_gt 4749
_reflns_number_total 5939
_reflns_threshold_expression >2sigma(I)
_cod_data_source_file om900435y_si_001.cif
_cod_data_source_block hong153m
_cod_depositor_comments
;
The following automatic conversions were performed:

'_symmetry_cell_setting' value 'Triclinic' changed to 'triclinic'
according to /home/saulius/struct/CIF-dictionaries/cif_core.dic
dictionary named 'cif_core.dic' version 2.4.2 from 2011-04-26.

Automatic conversion script
Id: cif_fix_values 1715 2011-07-08 13:25:40Z adriana 
;
_cod_original_sg_symbol_H-M P-1
_cod_database_code 4069833

loop_
_symmetry_equiv_pos_as_xyz
'x, y, z'
'-x, -y, -z'

loop_
_atom_site_label
_atom_site_type_symbol
_atom_site_fract_x
_atom_site_fract_y
_atom_site_fract_z
_atom_site_U_iso_or_equiv
_atom_site_adp_type
_atom_site_occupancy
_atom_site_symmetry_multiplicity
_atom_site_calc_flag
_atom_site_refinement_flags
Pd Pd 0.13139(3) 0.49539(3) 0.816559(18) 0.03017(11) Uani 1 1 d .
Fe1 Fe 0.08987(7) 0.24984(6) 0.58498(4) 0.03778(17) Uani 1 1 d .
P1 P -0.07814(11) 0.43637(10) 0.74127(6) 0.0299(2) Uani 1 1 d .
O1 O -0.1506(3) 0.5328(3) 0.68612(18) 0.0409(7) Uani 1 1 d .
H1A H -0.1063 0.6034 0.6953 0.061 Uiso 1 1 calc R
C1 C -0.0522(4) 0.2923(4) 0.6741(2) 0.0361(9) Uani 1 1 d .
Fe2 Fe 0.46052(7) 0.84213(6) 0.71405(4) 0.04316(18) Uani 1 1 d .
P2 P 0.12237(11) 0.69740(10) 0.77964(6) 0.0312(2) Uani 1 1 d .
O2 O -0.0074(3) 0.7325(3) 0.72112(18) 0.0390(7) Uani 1 1 d .
C2 C 0.0338(5) 0.1859(4) 0.6933(3) 0.0432(10) Uani 1 1 d .
H2B H 0.0997 0.1828 0.7435 0.052 Uiso 1 1 calc R
O3 O 0.1938(4) 0.3183(3) 0.8689(2) 0.0499(8) Uani 1 1 d .
C3 C 0.0064(6) 0.0842(5) 0.6272(3) 0.0528(12) Uani 1 1 d .
H3A H 0.0508 -0.0009 0.6232 0.063 Uiso 1 1 calc R
O4 O 0.3325(3) 0.4936(3) 0.8991(2) 0.0465(8) Uani 1 1 d .
C4 C -0.0919(6) 0.1295(5) 0.5679(3) 0.0556(13) Uani 1 1 d .
H4A H -0.1283 0.0806 0.5150 0.067 Uiso 1 1 calc R
C5 C -0.1292(5) 0.2562(5) 0.5951(3) 0.0453(11) Uani 1 1 d .
H5A H -0.1974 0.3098 0.5656 0.054 Uiso 1 1 calc R
C6 C 0.3046(6) 0.3118(7) 0.5998(4) 0.0758(18) Uani 1 1 d .
H6A H 0.3691 0.3154 0.6510 0.091 Uiso 1 1 calc R
C7 C 0.2157(7) 0.4112(6) 0.5751(4) 0.0700(17) Uani 1 1 d .
H7A H 0.2071 0.4966 0.6062 0.084 Uiso 1 1 calc R
C8 C 0.1428(7) 0.3672(6) 0.4972(3) 0.0679(16) Uani 1 1 d .
H8A H 0.0740 0.4160 0.4647 0.081 Uiso 1 1 calc R
C9 C 0.1863(6) 0.2419(6) 0.4750(3) 0.0648(15) Uani 1 1 d .
H9A H 0.1519 0.1869 0.4239 0.078 Uiso 1 1 calc R
C10 C 0.2853(6) 0.2064(6) 0.5368(4) 0.0727(17) Uani 1 1 d .
H10A H 0.3335 0.1233 0.5366 0.087 Uiso 1 1 calc R
C11 C -0.2212(5) 0.3860(4) 0.8085(3) 0.0412(10) Uani 1 1 d .
C15 C 0.2859(4) 0.7143(4) 0.7246(3) 0.0345(9) Uani 1 1 d .
C20 C 0.6647(7) 0.9295(6) 0.7268(5) 0.081(2) Uani 1 1 d .
H20A H 0.7556 0.8877 0.7119 0.098 Uiso 1 1 calc R
C16 C 0.2820(5) 0.7542(5) 0.6430(3) 0.0434(10) Uani 1 1 d .
H16A H 0.2016 0.7987 0.6161 0.052 Uiso 1 1 calc R
C21 C 0.5716(8) 0.9928(6) 0.6734(5) 0.0778(19) Uani 1 1 d .
H21A H 0.5864 1.0046 0.6153 0.093 Uiso 1 1 calc R
C22 C 0.4543(7) 1.0394(5) 0.7190(5) 0.083(2) Uani 1 1 d .
H22A H 0.3721 1.0885 0.6982 0.100 Uiso 1 1 calc R
C17 C 0.4154(6) 0.7189(5) 0.6077(3) 0.0537(13) Uani 1 1 d .
H17A H 0.4423 0.7341 0.5520 0.064 Uiso 1 1 calc R
C18 C 0.5021(5) 0.6586(4) 0.6665(3) 0.0523(13) Uani 1 1 d .
H18A H 0.5995 0.6241 0.6588 0.063 Uiso 1 1 calc R
C23 C 0.4765(7) 1.0037(6) 0.7989(5) 0.078(2) Uani 1 1 d .
H23A H 0.4107 1.0224 0.8436 0.093 Uiso 1 1 calc R
C19 C 0.4234(5) 0.6560(4) 0.7393(3) 0.0461(11) Uani 1 1 d .
H19A H 0.4576 0.6198 0.7903 0.055 Uiso 1 1 calc R
C24 C 0.6062(7) 0.9343(7) 0.8056(5) 0.0823(19) Uani 1 1 d .
H24A H 0.6485 0.8985 0.8551 0.099 Uiso 1 1 calc R
C25 C 0.1270(5) 0.8176(4) 0.8733(3) 0.0396(10) Uani 1 1 d .
C26 C -0.0039(6) 0.7855(5) 0.9228(3) 0.0636(15) Uani 1 1 d .
H26A H -0.0049 0.8473 0.9713 0.095 Uiso 1 1 calc R
H26B H 0.0051 0.7000 0.9395 0.095 Uiso 1 1 calc R
H26C H -0.0937 0.7891 0.8886 0.095 Uiso 1 1 calc R
C27 C 0.1065(6) 0.9504(5) 0.8430(3) 0.0568(13) Uani 1 1 d .
H27A H 0.1071 1.0152 0.8900 0.085 Uiso 1 1 calc R
H27B H 0.0143 0.9501 0.8105 0.085 Uiso 1 1 calc R
H27C H 0.1852 0.9695 0.8094 0.085 Uiso 1 1 calc R
C28 C 0.2705(6) 0.8108(5) 0.9257(3) 0.0526(12) Uani 1 1 d .
H28A H 0.2722 0.8735 0.9739 0.079 Uiso 1 1 calc R
H28B H 0.3514 0.8290 0.8935 0.079 Uiso 1 1 calc R
H28C H 0.2786 0.7255 0.9430 0.079 Uiso 1 1 calc R
C29 C 0.3049(5) 0.3758(4) 0.9069(3) 0.0388(10) Uani 1 1 d .
C12 C -0.3604(5) 0.3470(5) 0.7532(3) 0.0506(12) Uani 1 1 d .
H12A H -0.4361 0.3204 0.7866 0.076 Uiso 1 1 calc R
H12B H -0.3408 0.2764 0.7126 0.076 Uiso 1 1 calc R
H12C H -0.3921 0.4194 0.7253 0.076 Uiso 1 1 calc R
C13 C -0.2493(6) 0.5030(6) 0.8698(4) 0.0736(18) Uani 1 1 d .
H13A H -0.3235 0.4801 0.9053 0.110 Uiso 1 1 calc R
H13B H -0.2822 0.5729 0.8398 0.110 Uiso 1 1 calc R
H13C H -0.1601 0.5298 0.9030 0.110 Uiso 1 1 calc R
C14 C -0.1708(6) 0.2730(6) 0.8546(3) 0.0672(16) Uani 1 1 d .
H14A H -0.2464 0.2482 0.8886 0.101 Uiso 1 1 calc R
H14B H -0.0827 0.2988 0.8891 0.101 Uiso 1 1 calc R
H14C H -0.1515 0.2009 0.8151 0.101 Uiso 1 1 calc R
C30 C 0.4046(5) 0.3035(5) 0.9616(3) 0.0516(12) Uani 1 1 d .
H30A H 0.3694 0.2150 0.9586 0.077 Uiso 1 1 calc R
H30B H 0.4060 0.3430 1.0180 0.077 Uiso 1 1 calc R
H30C H 0.5023 0.3063 0.9433 0.077 Uiso 1 1 calc R

loop_
_atom_site_aniso_label
_atom_site_aniso_U_11
_atom_site_aniso_U_22
_atom_site_aniso_U_33
_atom_site_aniso_U_23
_atom_site_aniso_U_13
_atom_site_aniso_U_12
Pd 0.03082(18) 0.02932(18) 0.03106(18) 0.00757(12) 0.00052(12) 0.00145(12)
Fe1 0.0440(4) 0.0376(4) 0.0319(3) 0.0019(3) 0.0078(3) -0.0006(3)
P1 0.0300(5) 0.0318(6) 0.0283(5) 0.0047(4) 0.0035(4) 0.0000(4)
O1 0.0380(16) 0.0389(17) 0.0457(18) 0.0123(14) -0.0073(13) -0.0025(12)
C1 0.039(2) 0.036(2) 0.033(2) 0.0020(17) 0.0074(17) -0.0007(17)
Fe2 0.0384(3) 0.0337(4) 0.0581(4) 0.0050(3) 0.0119(3) -0.0046(3)
P2 0.0316(5) 0.0283(5) 0.0344(6) 0.0073(4) 0.0025(4) 0.0013(4)
O2 0.0383(16) 0.0338(16) 0.0460(17) 0.0133(13) -0.0036(13) 0.0034(12)
C2 0.061(3) 0.033(2) 0.037(2) 0.0062(19) 0.009(2) 0.005(2)
O3 0.0507(19) 0.0383(18) 0.060(2) 0.0180(15) -0.0144(16) -0.0020(14)
C3 0.074(3) 0.037(3) 0.049(3) 0.002(2) 0.020(3) -0.002(2)
O4 0.0437(18) 0.0417(19) 0.0536(19) 0.0135(15) -0.0105(14) -0.0018(14)
C4 0.065(3) 0.053(3) 0.046(3) -0.010(2) 0.010(2) -0.015(2)
C5 0.045(3) 0.050(3) 0.039(2) -0.002(2) 0.0055(19) -0.003(2)
C6 0.048(3) 0.108(6) 0.071(4) 0.016(4) 0.004(3) -0.025(3)
C7 0.084(4) 0.055(4) 0.072(4) 0.000(3) 0.035(3) -0.024(3)
C8 0.089(4) 0.069(4) 0.051(3) 0.021(3) 0.025(3) 0.000(3)
C9 0.076(4) 0.076(4) 0.044(3) 0.000(3) 0.029(3) -0.006(3)
C10 0.058(3) 0.072(4) 0.093(5) 0.009(4) 0.029(3) 0.011(3)
C11 0.041(2) 0.047(3) 0.036(2) 0.0041(19) 0.0135(18) -0.0035(19)
C15 0.036(2) 0.028(2) 0.041(2) 0.0031(17) 0.0071(17) 0.0013(16)
C20 0.048(3) 0.068(4) 0.122(6) -0.022(4) 0.025(4) -0.028(3)
C16 0.043(2) 0.047(3) 0.041(2) 0.008(2) 0.0062(19) 0.000(2)
C21 0.080(4) 0.051(4) 0.105(5) 0.005(3) 0.036(4) -0.025(3)
C22 0.079(4) 0.030(3) 0.144(7) 0.007(4) 0.034(4) -0.009(3)
C17 0.058(3) 0.056(3) 0.047(3) -0.001(2) 0.022(2) -0.010(2)
C18 0.046(3) 0.035(3) 0.078(4) 0.001(2) 0.021(2) 0.001(2)
C23 0.076(4) 0.054(4) 0.098(5) -0.028(3) 0.039(4) -0.028(3)
C19 0.039(2) 0.039(3) 0.064(3) 0.014(2) 0.009(2) 0.0040(19)
C24 0.067(4) 0.080(5) 0.091(5) -0.019(4) 0.003(4) -0.028(3)
C25 0.046(2) 0.034(2) 0.039(2) 0.0003(18) 0.0082(19) 0.0036(18)
C26 0.073(4) 0.059(4) 0.061(3) 0.000(3) 0.030(3) -0.001(3)
C27 0.064(3) 0.036(3) 0.070(3) 0.000(2) 0.007(3) 0.010(2)
C28 0.061(3) 0.050(3) 0.045(3) 0.000(2) 0.001(2) 0.000(2)
C29 0.039(2) 0.041(3) 0.037(2) 0.0074(19) -0.0008(18) 0.0062(19)
C12 0.037(2) 0.052(3) 0.063(3) 0.008(2) 0.010(2) -0.010(2)
C13 0.061(3) 0.084(4) 0.072(4) -0.026(3) 0.038(3) -0.021(3)
C14 0.061(3) 0.090(4) 0.059(3) 0.042(3) 0.018(3) -0.003(3)
C30 0.053(3) 0.052(3) 0.050(3) 0.014(2) -0.007(2) 0.013(2)

loop_
_atom_type_symbol
_atom_type_description
_atom_type_scat_dispersion_real
_atom_type_scat_dispersion_imag
_atom_type_scat_source
C C 0.0033 0.0016 'International Tables Vol C Tables 4.2.6.8 and 6.1.1.4'
H H 0.0000 0.0000 'International Tables Vol C Tables 4.2.6.8 and 6.1.1.4'
O O 0.0106 0.0060 'International Tables Vol C Tables 4.2.6.8 and 6.1.1.4'
P P 0.1023 0.0942 'International Tables Vol C Tables 4.2.6.8 and 6.1.1.4'
Fe Fe 0.3463 0.8444 'International Tables Vol C Tables 4.2.6.8 and 6.1.1.4'
Pd Pd -0.9988 1.0072 'International Tables Vol C Tables 4.2.6.8 and 6.1.1.4'

loop_
_geom_angle_atom_site_label_1
_geom_angle_atom_site_label_2
_geom_angle_atom_site_label_3
_geom_angle
O3 Pd O4 59.67(12)
O3 Pd P1 103.24(9)
O4 Pd P1 162.91(9)
O3 Pd P2 165.23(9)
O4 Pd P2 105.58(9)
P1 Pd P2 91.51(4)
O3 Pd C29 29.66(13)
O4 Pd C29 30.02(13)
P1 Pd C29 132.90(11)
P2 Pd C29 135.59(11)
C5 Fe1 C7 122.1(2)
C5 Fe1 C1 41.17(17)
C7 Fe1 C1 108.7(2)
C5 Fe1 C4 40.5(2)
C7 Fe1 C4 157.0(3)
C1 Fe1 C4 68.30(18)
C5 Fe1 C6 157.8(3)
C7 Fe1 C6 40.5(3)
C1 Fe1 C6 122.2(2)
C4 Fe1 C6 160.6(3)
C5 Fe1 C2 68.86(19)
C7 Fe1 C2 125.7(2)
C1 Fe1 C2 40.93(17)
C4 Fe1 C2 67.9(2)
C6 Fe1 C2 108.3(2)
C5 Fe1 C10 159.9(2)
C7 Fe1 C10 67.9(3)
C1 Fe1 C10 157.5(2)
C4 Fe1 C10 123.9(2)
C6 Fe1 C10 40.6(3)
C2 Fe1 C10 121.6(2)
C5 Fe1 C9 124.2(2)
C7 Fe1 C9 67.3(2)
C1 Fe1 C9 161.5(2)
C4 Fe1 C9 107.9(2)
C6 Fe1 C9 67.4(3)
C2 Fe1 C9 156.2(2)
C10 Fe1 C9 39.8(2)
C5 Fe1 C8 107.9(2)
C7 Fe1 C8 40.4(2)
C1 Fe1 C8 125.5(2)
C4 Fe1 C8 121.4(2)
C6 Fe1 C8 67.9(3)
C2 Fe1 C8 162.6(2)
C10 Fe1 C8 67.3(3)
C9 Fe1 C8 39.8(2)
C5 Fe1 C3 68.1(2)
C7 Fe1 C3 162.2(3)
C1 Fe1 C3 68.45(18)
C4 Fe1 C3 39.9(2)
C6 Fe1 C3 125.0(3)
C2 Fe1 C3 40.65(18)
C10 Fe1 C3 107.7(2)
C9 Fe1 C3 121.1(2)
C8 Fe1 C3 155.6(2)
O1 P1 C1 106.42(18)
O1 P1 C11 106.34(18)
C1 P1 C11 103.5(2)
O1 P1 Pd 119.23(12)
C1 P1 Pd 109.33(14)
C11 P1 Pd 110.83(15)
P1 O1 H1A 109.5
C2 C1 C5 107.3(4)
C2 C1 P1 126.7(3)
C5 C1 P1 125.5(3)
C2 C1 Fe1 69.7(2)
C5 C1 Fe1 69.0(2)
P1 C1 Fe1 132.3(2)
C18 Fe2 C21 118.6(2)
C18 Fe2 C20 102.2(2)
C21 Fe2 C20 40.2(3)
C18 Fe2 C19 40.98(18)
C21 Fe2 C19 156.8(2)
C20 Fe2 C19 122.4(3)
C18 Fe2 C17 40.4(2)
C21 Fe2 C17 102.8(3)
C20 Fe2 C17 115.2(2)
C19 Fe2 C17 68.4(2)
C18 Fe2 C22 157.2(3)
C21 Fe2 C22 40.5(2)
C20 Fe2 C22 67.5(3)
C19 Fe2 C22 161.6(2)
C17 Fe2 C22 123.9(3)
C18 Fe2 C23 156.6(3)
C21 Fe2 C23 67.4(3)
C20 Fe2 C23 67.0(2)
C19 Fe2 C23 126.1(3)
C17 Fe2 C23 162.8(3)
C22 Fe2 C23 39.7(3)
C18 Fe2 C24 118.3(3)
C21 Fe2 C24 68.3(3)
C20 Fe2 C24 40.5(3)
C19 Fe2 C24 108.6(3)
C17 Fe2 C24 151.3(3)
C22 Fe2 C24 67.8(3)
C23 Fe2 C24 40.1(3)
C18 Fe2 C16 68.2(2)
C21 Fe2 C16 119.8(3)
C20 Fe2 C16 152.0(2)
C19 Fe2 C16 68.19(19)
C17 Fe2 C16 40.62(18)
C22 Fe2 C16 111.0(3)
C23 Fe2 C16 130.8(2)
C24 Fe2 C16 167.1(2)
C18 Fe2 C15 68.40(17)
C21 Fe2 C15 157.9(3)
C20 Fe2 C15 161.9(3)
C19 Fe2 C15 40.53(16)
C17 Fe2 C15 68.27(18)
C22 Fe2 C15 126.8(2)
C23 Fe2 C15 115.4(2)
C24 Fe2 C15 129.1(2)
C16 Fe2 C15 40.45(16)
O2 P2 C15 106.43(18)
O2 P2 C25 106.12(18)
C15 P2 C25 110.9(2)
O2 P2 Pd 119.19(12)
C15 P2 Pd 103.69(13)
C25 P2 Pd 110.40(14)
C3 C2 C1 108.0(4)
C3 C2 Fe1 70.7(3)
C1 C2 Fe1 69.3(2)
C3 C2 H2B 126.0
C1 C2 H2B 126.0
Fe1 C2 H2B 126.0
C29 O3 Pd 90.6(3)
C4 C3 C2 107.3(4)
C4 C3 Fe1 68.8(3)
C2 C3 Fe1 68.7(3)
C4 C3 H3A 126.3
C2 C3 H3A 126.3
Fe1 C3 H3A 126.3
C29 O4 Pd 89.6(3)
C3 C4 C5 109.7(4)
C3 C4 Fe1 71.3(3)
C5 C4 Fe1 69.3(3)
C3 C4 H4A 125.2
C5 C4 H4A 125.2
Fe1 C4 H4A 125.2
C4 C5 C1 107.6(4)
C4 C5 Fe1 70.2(3)
C1 C5 Fe1 69.9(2)
C4 C5 H5A 126.2
C1 C5 H5A 126.2
Fe1 C5 H5A 126.2
C7 C6 C10 107.5(6)
C7 C6 Fe1 69.6(3)
C10 C6 Fe1 70.0(3)
C7 C6 H6A 126.3
C10 C6 H6A 126.3
Fe1 C6 H6A 126.3
C6 C7 C8 108.0(6)
C6 C7 Fe1 69.9(3)
C8 C7 Fe1 70.3(3)
C6 C7 H7A 126.0
C8 C7 H7A 126.0
Fe1 C7 H7A 126.0
C9 C8 C7 107.5(6)
C9 C8 Fe1 69.9(3)
C7 C8 Fe1 69.3(3)
C9 C8 H8A 126.2
C7 C8 H8A 126.2
Fe1 C8 H8A 126.2
C8 C9 C10 109.3(5)
C8 C9 Fe1 70.3(3)
C10 C9 Fe1 70.2(3)
C8 C9 H9A 125.3
C10 C9 H9A 125.3
Fe1 C9 H9A 125.3
C9 C10 C6 107.7(6)
C9 C10 Fe1 70.1(3)
C6 C10 Fe1 69.4(3)
C9 C10 H10A 126.1
C6 C10 H10A 126.1
Fe1 C10 H10A 126.1
C12 C11 C14 110.3(4)
C12 C11 C13 109.7(4)
C14 C11 C13 110.5(4)
C12 C11 P1 107.9(3)
C14 C11 P1 110.8(3)
C13 C11 P1 107.5(3)
C19 C15 C16 107.3(4)
C19 C15 P2 127.5(3)
C16 C15 P2 122.5(3)
C19 C15 Fe2 68.6(2)
C16 C15 Fe2 69.2(2)
P2 C15 Fe2 142.0(2)
C21 C20 C24 109.2(6)
C21 C20 Fe2 69.8(3)
C24 C20 Fe2 70.5(3)
C21 C20 H20A 125.4
C24 C20 H20A 125.4
Fe2 C20 H20A 125.4
C17 C16 C15 108.2(4)
C17 C16 Fe2 69.1(3)
C15 C16 Fe2 70.3(2)
C17 C16 H16A 125.9
C15 C16 H16A 125.9
Fe2 C16 H16A 125.9
C20 C21 C22 107.4(7)
C20 C21 Fe2 69.9(3)
C22 C21 Fe2 70.1(3)
C20 C21 H21A 126.3
C22 C21 H21A 126.3
Fe2 C21 H21A 126.3
C23 C22 C21 107.8(7)
C23 C22 Fe2 70.3(3)
C21 C22 Fe2 69.4(3)
C23 C22 H22A 126.1
C21 C22 H22A 126.1
Fe2 C22 H22A 126.1
C18 C17 C16 108.2(4)
C18 C17 Fe2 69.5(3)
C16 C17 Fe2 70.2(3)
C18 C17 H17A 125.9
C16 C17 H17A 125.9
Fe2 C17 H17A 125.9
C17 C18 C19 108.2(4)
C17 C18 Fe2 70.1(3)
C19 C18 Fe2 69.8(3)
C17 C18 H18A 125.9
C19 C18 H18A 125.9
Fe2 C18 H18A 125.9
C22 C23 C24 109.7(6)
C22 C23 Fe2 70.0(3)
C24 C23 Fe2 70.3(3)
C22 C23 H23A 125.1
C24 C23 H23A 125.1
Fe2 C23 H23A 125.1
C18 C19 C15 108.1(4)
C18 C19 Fe2 69.2(3)
C15 C19 Fe2 70.9(2)
C18 C19 H19A 126.0
C15 C19 H19A 126.0
Fe2 C19 H19A 126.0
C23 C24 C20 106.0(7)
C23 C24 Fe2 69.6(4)
C20 C24 Fe2 69.0(4)
C23 C24 H24A 127.0
C20 C24 H24A 127.0
Fe2 C24 H24A 127.0
C28 C25 C27 112.6(4)
C28 C25 C26 110.4(4)
C27 C25 C26 108.8(4)
C28 C25 P2 110.0(3)
C27 C25 P2 107.1(3)
C26 C25 P2 107.8(3)
C25 C26 H26A 109.5
C25 C26 H26B 109.5
H26A C26 H26B 109.5
C25 C26 H26C 109.5
H26A C26 H26C 109.5
H26B C26 H26C 109.5
C25 C27 H27A 109.5
C25 C27 H27B 109.5
H27A C27 H27B 109.5
C25 C27 H27C 109.5
H27A C27 H27C 109.5
H27B C27 H27C 109.5
C25 C28 H28A 109.5
C25 C28 H28B 109.5
H28A C28 H28B 109.5
C25 C28 H28C 109.5
H28A C28 H28C 109.5
H28B C28 H28C 109.5
O3 C29 O4 120.1(4)
O3 C29 C30 119.3(4)
O4 C29 C30 120.6(4)
O3 C29 Pd 59.8(2)
O4 C29 Pd 60.3(2)
C30 C29 Pd 178.5(3)
C11 C12 H12A 109.5
C11 C12 H12B 109.5
H12A C12 H12B 109.5
C11 C12 H12C 109.5
H12A C12 H12C 109.5
H12B C12 H12C 109.5
C11 C13 H13A 109.5
C11 C13 H13B 109.5
H13A C13 H13B 109.5
C11 C13 H13C 109.5
H13A C13 H13C 109.5
H13B C13 H13C 109.5
C11 C14 H14A 109.5
C11 C14 H14B 109.5
H14A C14 H14B 109.5
C11 C14 H14C 109.5
H14A C14 H14C 109.5
H14B C14 H14C 109.5
C29 C30 H30A 109.5
C29 C30 H30B 109.5
H30A C30 H30B 109.5
C29 C30 H30C 109.5
H30A C30 H30C 109.5
H30B C30 H30C 109.5

loop_
_geom_bond_atom_site_label_1
_geom_bond_atom_site_label_2
_geom_bond_distance
Pd O3 2.181(3)
Pd O4 2.194(3)
Pd P1 2.2265(11)
Pd P2 2.2450(11)
Pd C29 2.525(4)
Fe1 C5 2.020(5)
Fe1 C7 2.031(5)
Fe1 C1 2.032(4)
Fe1 C4 2.031(5)
Fe1 C6 2.034(6)
Fe1 C2 2.037(4)
Fe1 C10 2.041(5)
Fe1 C9 2.040(5)
Fe1 C8 2.044(5)
Fe1 C3 2.063(5)
P1 O1 1.546(3)
P1 C1 1.785(4)
P1 C11 1.857(4)
O1 H1A 0.8200
C1 C2 1.423(6)
C1 C5 1.424(6)
Fe2 C18 2.033(5)
Fe2 C21 2.034(6)
Fe2 C20 2.035(5)
Fe2 C19 2.042(5)
Fe2 C17 2.042(5)
Fe2 C22 2.043(6)
Fe2 C23 2.047(5)
Fe2 C24 2.055(6)
Fe2 C16 2.057(5)
Fe2 C15 2.072(4)
P2 O2 1.541(3)
P2 C15 1.806(4)
P2 C25 1.857(4)
C2 C3 1.424(7)
C2 H2B 0.9800
O3 C29 1.250(5)
C3 C4 1.397(7)
C3 H3A 0.9800
O4 C29 1.263(5)
C4 C5 1.402(7)
C4 H4A 0.9800
C5 H5A 0.9800
C6 C7 1.406(9)
C6 C10 1.412(9)
C6 H6A 0.9800
C7 C8 1.408(8)
C7 H7A 0.9800
C8 C9 1.389(8)
C8 H8A 0.9800
C9 C10 1.388(8)
C9 H9A 0.9800
C10 H10A 0.9800
C11 C12 1.520(6)
C11 C14 1.523(7)
C11 C13 1.525(7)
C15 C19 1.425(6)
C15 C16 1.427(6)
C20 C21 1.399(9)
C20 C24 1.417(9)
C20 H20A 0.9800
C16 C17 1.423(6)
C16 H16A 0.9800
C21 C22 1.413(9)
C21 H21A 0.9800
C22 C23 1.388(9)
C22 H22A 0.9800
C17 C18 1.407(7)
C17 H17A 0.9800
C18 C19 1.426(6)
C18 H18A 0.9800
C23 C24 1.407(9)
C23 H23A 0.9800
C19 H19A 0.9800
C24 H24A 0.9800
C25 C28 1.516(6)
C25 C27 1.525(6)
C25 C26 1.534(6)
C26 H26A 0.9600
C26 H26B 0.9600
C26 H26C 0.9600
C27 H27A 0.9600
C27 H27B 0.9600
C27 H27C 0.9600
C28 H28A 0.9600
C28 H28B 0.9600
C28 H28C 0.9600
C29 C30 1.499(6)
C12 H12A 0.9600
C12 H12B 0.9600
C12 H12C 0.9600
C13 H13A 0.9600
C13 H13B 0.9600
C13 H13C 0.9600
C14 H14A 0.9600
C14 H14B 0.9600
C14 H14C 0.9600
C30 H30A 0.9600
C30 H30B 0.9600
C30 H30C 0.9600
